data_9011366
loop_
_publ_author_name
'Angel, R. J.'
'Finger, L. W.'

_publ_section_title
;
 Polymorphism of nickel sulfate hexahydrate
;
_journal_name_full 'Acta Crystallographica, Section C'
_journal_page_first 1869
_journal_page_last 1873
_journal_paper_doi 10.1107/S0108270188006717
_journal_volume 44
_journal_year 1988
_chemical_compound_source Synthetic
_chemical_formula_sum 'H12 Ni O10 S'
_chemical_name_mineral Retgersite
_space_group_IT_number 92
_symmetry_space_group_name_Hall 'P 4abw 2nw'
_symmetry_space_group_name_H-M 'P 41 21 2'
_cell_angle_alpha 90
_cell_angle_beta 90
_cell_angle_gamma 90
_cell_formula_units_Z 4
_cell_length_a 6.780
_cell_length_b 6.780
_cell_length_c 18.2850
_cell_volume 840.532
_database_code_amcsd 0010072
_exptl_crystal_density_diffrn 2.077
_cod_depositor_comments
;
       Insterting Z value to be consistent with given formula
                                  miguel
;
_cod_original_formula_sum 'Ni S O10 H12'
_cod_database_code 9011366

loop_
_space_group_symop_operation_xyz
x,y,z
y,x,-z
1/2-y,1/2+x,1/4+z
1/2-x,1/2+y,1/4-z
-x,-y,1/2+z
-y,-x,1/2-z
1/2+y,1/2-x,3/4+z
1/2+x,1/2-y,3/4-z

loop_
_atom_site_label
_atom_site_fract_x
_atom_site_fract_y
_atom_site_fract_z
_atom_site_U_iso_or_equiv
Ni 0.21050 0.21050 0.00000 0.01317
S 0.70930 0.70930 0.00000 0.01596
O4 0.62110 0.62040 0.06590 0.03040
O5 0.92320 0.67330 0.00020 0.02672
O1 0.17270 -0.04750 0.05280 0.02748
O2 0.47050 0.24510 0.05610 0.02140
O3 0.06580 0.35590 0.08510 0.01976
H11 0.11000 -0.13400 0.03900 0.05446
H12 0.23200 -0.06500 0.08800 0.04053
H21 0.54600 0.15800 0.04900 0.03040
H22 0.52500 0.35200 0.06300 0.04179
H31 0.02000 0.44000 0.07200 0.03420
H32 -0.01000 0.28000 0.11500 0.04433

loop_
_cod_related_entry_id
_cod_related_entry_database
_cod_related_entry_code
1 AMCSD 0010072
